data_7020797
loop_
_publ_author_name
'Beck, Robert'
'Shoshani, Manar'
'Krasinkiewicz, Jonathan'
'Hatnean, Jillian A.'
'Johnson, Samuel A.'

_publ_section_title
;
 Synthesis and chemistry of bis(triisopropylphosphine) nickel(i) and
 nickel(0) precursors.
;
_journal_issue 5
_journal_name_full 'Dalton transactions (Cambridge, England : 2003)'
_journal_page_first 1461
_journal_page_last 1475
_journal_paper_doi 10.1039/c2dt32008h
_journal_volume 42
_journal_year 2013
_chemical_formula_moiety 'C18 H42 I Ni P2'
_chemical_formula_sum 'C18 H42 I Ni P2'
_chemical_formula_weight 506.07
_chemical_name_systematic
;
?
;
_space_group_crystal_system monoclinic
_space_group_IT_number 14
_space_group_name_Hall '-P 2ybc'
_space_group_name_H-M_alt 'P 1 21/c 1'
_symmetry_space_group_name_Hall '-P 2ybc'
_symmetry_space_group_name_H-M 'P 1 21/c 1'
_atom_sites_solution_hydrogens geom
_atom_sites_solution_primary direct
_atom_sites_solution_secondary difmap
_audit_creation_date 2011-06-01
_audit_creation_method
;
Olex2 1.1
(compiled 2011.02.15 svn.r1672, GUI svn.r3494)
;
_cell_angle_alpha 90.00
_cell_angle_beta 114.76(2)
_cell_angle_gamma 90.00
_cell_formula_units_Z 4
_cell_length_a 11.741(2)
_cell_length_b 13.153(3)
_cell_length_c 17.089(6)
_cell_measurement_reflns_used 6034
_cell_measurement_temperature 173.15
_cell_measurement_theta_max 28.08
_cell_measurement_theta_min 2.18
_cell_volume 2396.4(11)
_computing_molecular_graphics
;
O. V. Dolomanov, L. J. Bourhis, R. J. Gildea, J. A. K. Howard and H. Puschmann,
OLEX2: a complete structure solution, refinement and analysis program.
J. Appl. Cryst. (2009). 42, 339-341.
;
_computing_publication_material
;
O. V. Dolomanov, L. J. Bourhis, R. J. Gildea, J. A. K. Howard and H. Puschmann,
OLEX2: a complete structure solution, refinement and analysis program.
J. Appl. Cryst. (2009). 42, 339-341.
;
_computing_structure_refinement 'SHELXL-97 (Sheldrick, 2008)'
_computing_structure_solution 'SHELXS-97 (Sheldrick, 2008)'
_diffrn_ambient_temperature 173.15
_diffrn_measured_fraction_theta_full 0.984
_diffrn_measured_fraction_theta_max 0.984
_diffrn_measurement_device_type 'Bruker APEX-II CCD'
_diffrn_measurement_method '\w scans'
_diffrn_radiation_monochromator graphite
_diffrn_radiation_type MoK\a
_diffrn_radiation_wavelength 0.71073
_diffrn_reflns_av_R_equivalents 0.0255
_diffrn_reflns_av_unetI/netI 0.0177
_diffrn_reflns_limit_h_max 14
_diffrn_reflns_limit_h_min -14
_diffrn_reflns_limit_k_max 16
_diffrn_reflns_limit_k_min -16
_diffrn_reflns_limit_l_max 20
_diffrn_reflns_limit_l_min -20
_diffrn_reflns_number 23211
_diffrn_reflns_theta_full 25.68
_diffrn_reflns_theta_max 25.68
_diffrn_reflns_theta_min 2.03
_diffrn_source 'fine-focus sealed tube'
_diffrn_standards_number 0
_exptl_absorpt_coefficient_mu 2.229
_exptl_absorpt_correction_T_max 0.7916
_exptl_absorpt_correction_T_min 0.5093
_exptl_absorpt_correction_type multi-scan
_exptl_absorpt_process_details 'SADABS, BRUKER 2003'
_exptl_crystal_colour orange
_exptl_crystal_colour_primary orange
_exptl_crystal_density_diffrn 1.403
_exptl_crystal_density_method 'not measured'
_exptl_crystal_description block
_exptl_crystal_F_000 1044
_exptl_crystal_size_max 0.35
_exptl_crystal_size_mid 0.31
_exptl_crystal_size_min 0.11
_refine_diff_density_max 1.321
_refine_diff_density_min -0.496
_refine_diff_density_rms 0.086
_refine_ls_extinction_method none
_refine_ls_goodness_of_fit_ref 1.049
_refine_ls_hydrogen_treatment constr
_refine_ls_matrix_type full
_refine_ls_number_parameters 211
_refine_ls_number_reflns 4480
_refine_ls_number_restraints 0
_refine_ls_restrained_S_all 1.049
_refine_ls_R_factor_all 0.0408
_refine_ls_R_factor_gt 0.0357
_refine_ls_shift/su_max 0.001
_refine_ls_shift/su_mean 0.000
_refine_ls_structure_factor_coef Fsqd
_refine_ls_weighting_details 'calc w=1/[\s^2^(Fo^2^)+(0.0389P)^2^+3.7319P] where P=(Fo^2^+2Fc^2^)/3'
_refine_ls_weighting_scheme calc
_refine_ls_wR_factor_gt 0.0827
_refine_ls_wR_factor_ref 0.0865
_reflns_number_gt 4010
_reflns_number_total 4480
_reflns_threshold_expression >2sigma(I)
_cod_data_source_file c2dt32008h.txt
_cod_data_source_block rbm2_3c
_cod_database_code 7020797

loop_
_space_group_symop_id
_space_group_symop_operation_xyz
1 'x, y, z'
2 '-x, y+1/2, -z+1/2'
3 '-x, -y, -z'
4 'x, -y-1/2, z-1/2'

loop_
_atom_site_label
_atom_site_type_symbol
_atom_site_fract_x
_atom_site_fract_y
_atom_site_fract_z
_atom_site_U_iso_or_equiv
_atom_site_adp_type
_atom_site_occupancy
_atom_site_symmetry_multiplicity
_atom_site_calc_flag
_atom_site_refinement_flags
I1 I 0.22831(2) 0.468798(18) 0.759981(16) 0.04827(10) Uani 1 1 d .
Ni1 Ni 0.25463(3) 0.65414(3) 0.74613(2) 0.03377(12) Uani 1 1 d .
P1 P 0.43488(7) 0.72795(6) 0.83278(5) 0.02928(17) Uani 1 1 d .
P2 P 0.08925(7) 0.73204(6) 0.64429(5) 0.02924(17) Uani 1 1 d .
C1 C 0.6251(4) 0.6850(4) 1.0028(3) 0.0791(16) Uani 1 1 d .
H1A H 0.6208 0.7519 1.0266 0.119 Uiso 1 1 calc R
H1B H 0.6841 0.6876 0.9758 0.119 Uiso 1 1 calc R
H1C H 0.6537 0.6345 1.0492 0.119 Uiso 1 1 calc R
C2 C 0.4949(3) 0.6554(3) 0.9352(2) 0.0422(8) Uani 1 1 d .
H2 H 0.5042 0.5840 0.9187 0.051 Uiso 1 1 calc R
C3 C 0.4009(4) 0.6489(3) 0.9752(2) 0.0543(10) Uani 1 1 d .
H3A H 0.4291 0.5979 1.0213 0.082 Uiso 1 1 calc R
H3B H 0.3186 0.6294 0.9309 0.082 Uiso 1 1 calc R
H3C H 0.3945 0.7153 0.9992 0.082 Uiso 1 1 calc R
C4 C 0.5884(4) 0.5992(3) 0.7891(3) 0.0637(11) Uani 1 1 d .
H4A H 0.5106 0.5613 0.7580 0.096 Uiso 1 1 calc R
H4B H 0.6309 0.5725 0.8479 0.096 Uiso 1 1 calc R
H4C H 0.6433 0.5918 0.7593 0.096 Uiso 1 1 calc R
C5 C 0.5581(3) 0.7112(3) 0.7927(2) 0.0387(7) Uani 1 1 d .
H5 H 0.6359 0.7470 0.8327 0.046 Uiso 1 1 calc R
C6 C 0.5138(4) 0.7588(3) 0.7037(2) 0.0525(10) Uani 1 1 d .
H6A H 0.5783 0.7496 0.6820 0.079 Uiso 1 1 calc R
H6B H 0.4988 0.8315 0.7074 0.079 Uiso 1 1 calc R
H6C H 0.4359 0.7259 0.6645 0.079 Uiso 1 1 calc R
C7 C 0.5663(4) 0.9179(3) 0.8987(3) 0.0572(10) Uani 1 1 d .
H7A H 0.5547 0.9914 0.9012 0.086 Uiso 1 1 calc R
H7B H 0.6161 0.9042 0.8659 0.086 Uiso 1 1 calc R
H7C H 0.6102 0.8910 0.9573 0.086 Uiso 1 1 calc R
C8 C 0.4381(3) 0.8663(3) 0.8543(2) 0.0385(7) Uani 1 1 d .
H8 H 0.3975 0.8989 0.7962 0.046 Uiso 1 1 calc R
C9 C 0.3542(4) 0.8934(3) 0.8996(3) 0.0529(9) Uani 1 1 d .
H9A H 0.3957 0.8733 0.9603 0.079 Uiso 1 1 calc R
H9B H 0.2741 0.8575 0.8718 0.079 Uiso 1 1 calc R
H9C H 0.3391 0.9669 0.8958 0.079 Uiso 1 1 calc R
C10 C 0.1510(4) 0.6268(3) 0.5231(3) 0.0525(10) Uani 1 1 d .
H10A H 0.1243 0.5762 0.4768 0.079 Uiso 1 1 calc R
H10B H 0.2196 0.5989 0.5744 0.079 Uiso 1 1 calc R
H10C H 0.1800 0.6882 0.5044 0.079 Uiso 1 1 calc R
C11 C 0.0402(3) 0.6538(3) 0.5447(2) 0.0374(7) Uani 1 1 d .
H11 H 0.0099 0.5878 0.5581 0.045 Uiso 1 1 calc R
C12 C -0.0701(4) 0.6975(4) 0.4666(2) 0.0560(10) Uani 1 1 d .
H12A H -0.0433 0.7593 0.4470 0.084 Uiso 1 1 calc R
H12B H -0.1389 0.7139 0.4827 0.084 Uiso 1 1 calc R
H12C H -0.0989 0.6472 0.4199 0.084 Uiso 1 1 calc R
C13 C -0.1189(3) 0.6248(3) 0.6500(2) 0.0470(8) Uani 1 1 d .
H13A H -0.0614 0.5680 0.6760 0.070 Uiso 1 1 calc R
H13B H -0.1572 0.6173 0.5872 0.070 Uiso 1 1 calc R
H13C H -0.1846 0.6250 0.6711 0.070 Uiso 1 1 calc R
C14 C -0.0465(3) 0.7244(3) 0.6743(2) 0.0357(7) Uani 1 1 d .
H14 H -0.1058 0.7808 0.6442 0.043 Uiso 1 1 calc R
C15 C 0.0006(4) 0.7410(3) 0.7715(2) 0.0476(9) Uani 1 1 d .
H15A H -0.0711 0.7444 0.7867 0.071 Uiso 1 1 calc R
H15B H 0.0478 0.8049 0.7877 0.071 Uiso 1 1 calc R
H15C H 0.0552 0.6844 0.8024 0.071 Uiso 1 1 calc R
C16 C 0.1718(4) 0.8886(3) 0.5681(3) 0.0565(10) Uani 1 1 d .
H16A H 0.1627 0.9594 0.5487 0.085 Uiso 1 1 calc R
H16B H 0.1572 0.8433 0.5193 0.085 Uiso 1 1 calc R
H16C H 0.2567 0.8778 0.6128 0.085 Uiso 1 1 calc R
C17 C 0.0764(3) 0.8656(3) 0.6048(2) 0.0439(8) Uani 1 1 d .
H17 H -0.0089 0.8736 0.5567 0.053 Uiso 1 1 calc R
C18 C 0.0875(4) 0.9426(3) 0.6733(3) 0.0543(10) Uani 1 1 d .
H18A H 0.1700 0.9364 0.7218 0.081 Uiso 1 1 calc R
H18B H 0.0219 0.9300 0.6934 0.081 Uiso 1 1 calc R
H18C H 0.0776 1.0113 0.6491 0.081 Uiso 1 1 calc R

loop_
_atom_site_aniso_label
_atom_site_aniso_U_11
_atom_site_aniso_U_22
_atom_site_aniso_U_33
_atom_site_aniso_U_23
_atom_site_aniso_U_13
_atom_site_aniso_U_12
I1 0.05068(16) 0.03952(15) 0.04995(16) 0.00040(10) 0.01649(12) -0.00522(10)
Ni1 0.0273(2) 0.0394(2) 0.0305(2) -0.00232(16) 0.00807(17) -0.00108(16)
P1 0.0285(4) 0.0329(4) 0.0239(4) 0.0004(3) 0.0084(3) -0.0005(3)
P2 0.0280(4) 0.0332(4) 0.0255(4) -0.0035(3) 0.0103(3) -0.0012(3)
C1 0.054(3) 0.110(4) 0.043(2) 0.034(2) -0.009(2) -0.021(3)
C2 0.0379(18) 0.050(2) 0.0307(17) 0.0094(14) 0.0070(14) -0.0037(15)
C3 0.063(2) 0.066(3) 0.0381(19) 0.0056(18) 0.0253(18) -0.005(2)
C4 0.059(2) 0.055(2) 0.091(3) -0.008(2) 0.044(2) 0.008(2)
C5 0.0317(16) 0.0446(19) 0.0404(18) -0.0026(14) 0.0157(14) -0.0024(14)
C6 0.051(2) 0.073(3) 0.0402(19) -0.0042(18) 0.0255(17) -0.0130(19)
C7 0.057(2) 0.051(2) 0.060(2) -0.0158(19) 0.020(2) -0.0149(19)
C8 0.0419(18) 0.0389(18) 0.0316(16) -0.0039(14) 0.0126(14) -0.0009(14)
C9 0.054(2) 0.050(2) 0.056(2) -0.0116(18) 0.0249(19) 0.0047(18)
C10 0.062(2) 0.056(2) 0.052(2) -0.0195(18) 0.037(2) -0.0098(19)
C11 0.0387(17) 0.0444(19) 0.0304(16) -0.0099(14) 0.0156(14) -0.0079(14)
C12 0.048(2) 0.084(3) 0.0283(17) -0.0078(18) 0.0087(16) -0.006(2)
C13 0.0404(19) 0.056(2) 0.050(2) -0.0001(17) 0.0243(17) -0.0073(16)
C14 0.0307(16) 0.0459(19) 0.0309(16) 0.0029(14) 0.0133(13) 0.0053(13)
C15 0.050(2) 0.064(2) 0.0353(18) -0.0004(17) 0.0246(16) 0.0088(18)
C16 0.071(3) 0.045(2) 0.067(3) 0.0035(19) 0.042(2) -0.0072(19)
C17 0.0455(19) 0.0384(18) 0.051(2) 0.0033(15) 0.0235(17) 0.0027(15)
C18 0.061(2) 0.045(2) 0.061(2) -0.0026(18) 0.029(2) 0.0032(18)

loop_
_atom_type_symbol
_atom_type_description
_atom_type_scat_dispersion_real
_atom_type_scat_dispersion_imag
_atom_type_scat_source
C C 0.0033 0.0016 'International Tables Vol C Tables 4.2.6.8 and 6.1.1.4'
H H 0.0000 0.0000 'International Tables Vol C Tables 4.2.6.8 and 6.1.1.4'
I I -0.4742 1.8119 'International Tables Vol C Tables 4.2.6.8 and 6.1.1.4'
Ni Ni 0.3393 1.1124 'International Tables Vol C Tables 4.2.6.8 and 6.1.1.4'
P P 0.1023 0.0942 'International Tables Vol C Tables 4.2.6.8 and 6.1.1.4'

loop_
_geom_angle_atom_site_label_1
_geom_angle_atom_site_label_2
_geom_angle_atom_site_label_3
_geom_angle
P1 Ni1 I1 119.02(3)
P1 Ni1 P2 126.05(4)
P2 Ni1 I1 114.93(3)
C2 P1 Ni1 106.39(11)
C2 P1 C5 103.92(16)
C5 P1 Ni1 111.88(11)
C8 P1 Ni1 119.53(11)
C8 P1 C2 110.48(16)
C8 P1 C5 103.63(16)
C11 P2 Ni1 107.03(12)
C11 P2 C14 104.36(15)
C11 P2 C17 104.03(16)
C14 P2 Ni1 108.86(10)
C17 P2 Ni1 128.64(12)
C17 P2 C14 101.59(15)
H1A C1 H1B 109.5
H1A C1 H1C 109.5
H1B C1 H1C 109.5
C2 C1 H1A 109.5
C2 C1 H1B 109.5
C2 C1 H1C 109.5
P1 C2 H2 105.0
C1 C2 P1 116.5(3)
C1 C2 H2 105.0
C3 C2 P1 113.1(3)
C3 C2 C1 111.0(3)
C3 C2 H2 105.0
C2 C3 H3A 109.5
C2 C3 H3B 109.5
C2 C3 H3C 109.5
H3A C3 H3B 109.5
H3A C3 H3C 109.5
H3B C3 H3C 109.5
H4A C4 H4B 109.5
H4A C4 H4C 109.5
H4B C4 H4C 109.5
C5 C4 H4A 109.5
C5 C4 H4B 109.5
C5 C4 H4C 109.5
P1 C5 H5 108.8
C4 C5 P1 111.2(3)
C4 C5 H5 108.8
C6 C5 P1 109.1(2)
C6 C5 C4 110.2(3)
C6 C5 H5 108.8
C5 C6 H6A 109.5
C5 C6 H6B 109.5
C5 C6 H6C 109.5
H6A C6 H6B 109.5
H6A C6 H6C 109.5
H6B C6 H6C 109.5
H7A C7 H7B 109.5
H7A C7 H7C 109.5
H7B C7 H7C 109.5
C8 C7 H7A 109.5
C8 C7 H7B 109.5
C8 C7 H7C 109.5
P1 C8 H8 105.2
C7 C8 P1 117.8(3)
C7 C8 H8 105.2
C9 C8 P1 111.5(3)
C9 C8 C7 110.7(3)
C9 C8 H8 105.2
C8 C9 H9A 109.5
C8 C9 H9B 109.5
C8 C9 H9C 109.5
H9A C9 H9B 109.5
H9A C9 H9C 109.5
H9B C9 H9C 109.5
H10A C10 H10B 109.5
H10A C10 H10C 109.5
H10B C10 H10C 109.5
C11 C10 H10A 109.5
C11 C10 H10B 109.5
C11 C10 H10C 109.5
P2 C11 H11 105.9
C10 C11 P2 112.2(2)
C10 C11 H11 105.9
C12 C11 P2 114.5(3)
C12 C11 C10 111.7(3)
C12 C11 H11 105.9
C11 C12 H12A 109.5
C11 C12 H12B 109.5
C11 C12 H12C 109.5
H12A C12 H12B 109.5
H12A C12 H12C 109.5
H12B C12 H12C 109.5
H13A C13 H13B 109.5
H13A C13 H13C 109.5
H13B C13 H13C 109.5
C14 C13 H13A 109.5
C14 C13 H13B 109.5
C14 C13 H13C 109.5
P2 C14 H14 108.0
C13 C14 P2 114.5(2)
C13 C14 H14 108.0
C13 C14 C15 109.0(3)
C15 C14 P2 109.1(2)
C15 C14 H14 108.0
C14 C15 H15A 109.5
C14 C15 H15B 109.5
C14 C15 H15C 109.5
H15A C15 H15B 109.5
H15A C15 H15C 109.5
H15B C15 H15C 109.5
H16A C16 H16B 109.5
H16A C16 H16C 109.5
H16B C16 H16C 109.5
C17 C16 H16A 109.5
C17 C16 H16B 109.5
C17 C16 H16C 109.5
P2 C17 H17 107.3
C16 C17 P2 111.9(3)
C16 C17 H17 107.3
C18 C17 P2 112.5(3)
C18 C17 C16 110.2(3)
C18 C17 H17 107.3
C17 C18 H18A 109.5
C17 C18 H18B 109.5
C17 C18 H18C 109.5
H18A C18 H18B 109.5
H18A C18 H18C 109.5
H18B C18 H18C 109.5

loop_
_geom_bond_atom_site_label_1
_geom_bond_atom_site_label_2
_geom_bond_distance
I1 Ni1 2.4810(7)
Ni1 P1 2.2336(10)
Ni1 P2 2.2402(10)
P1 C2 1.854(3)
P1 C5 1.855(3)
P1 C8 1.853(3)
P2 C11 1.863(3)
P2 C14 1.870(3)
P2 C17 1.866(4)
C1 H1A 0.9800
C1 H1B 0.9800
C1 H1C 0.9800
C1 C2 1.530(5)
C2 H2 1.0000
C2 C3 1.525(5)
C3 H3A 0.9800
C3 H3B 0.9800
C3 H3C 0.9800
C4 H4A 0.9800
C4 H4B 0.9800
C4 H4C 0.9800
C4 C5 1.523(5)
C5 H5 1.0000
C5 C6 1.521(5)
C6 H6A 0.9800
C6 H6B 0.9800
C6 H6C 0.9800
C7 H7A 0.9800
C7 H7B 0.9800
C7 H7C 0.9800
C7 C8 1.532(5)
C8 H8 1.0000
C8 C9 1.528(5)
C9 H9A 0.9800
C9 H9B 0.9800
C9 H9C 0.9800
C10 H10A 0.9800
C10 H10B 0.9800
C10 H10C 0.9800
C10 C11 1.535(5)
C11 H11 1.0000
C11 C12 1.530(5)
C12 H12A 0.9800
C12 H12B 0.9800
C12 H12C 0.9800
C13 H13A 0.9800
C13 H13B 0.9800
C13 H13C 0.9800
C13 C14 1.521(5)
C14 H14 1.0000
C14 C15 1.532(4)
C15 H15A 0.9800
C15 H15B 0.9800
C15 H15C 0.9800
C16 H16A 0.9800
C16 H16B 0.9800
C16 H16C 0.9800
C16 C17 1.525(5)
C17 H17 1.0000
C17 C18 1.512(5)
C18 H18A 0.9800
C18 H18B 0.9800
C18 H18C 0.9800
